data_4318927
loop_
_publ_author_name
'Sangeeta Ray Banerjee'
'Murali K. Levadala'
'Neva Lazarova'
'Lihui Wei'
'John F. Valliant'
'Karin A. Stephenson'
'John W. Babich'
'Kevin P. Maresca'
'Jon Zubieta'

_publ_section_title
;
 Bifunctional Single Amino Acid Chelates for Labeling of Biomolecules with
 the {Tc(CO)3}+ and {Re(CO)3}+ Cores. Crystal and Molecular Structures of
 [ReBr(CO)3(H2NCH2C5H4N)], [Re(CO)3{(C5H4NCH2)2NH}]Br,
 [Re(CO)3{(C5H4NCH2)2NCH2CO2H}]Br, [Re(CO)3{X(Y)NCH2CO2CH2CH3}]Br (X = Y =
 2-pyridylmethyl; X = 2-pyridylmethyl, Y = 2-(1-methylimidazolyl)methyl; X
 = Y = 2-(1-methylimidazolyl)methyl), [ReBr(CO)3{(C5H4NCH2)NH(CH2C4H3S)}],
 and [Re(CO)3{(C5H4NCH2)N(CH2C4H3S)(CH2CO2)}]
;
_journal_name_full 'Inorganic Chemistry'
_journal_page_first 6417
_journal_page_last 6425
_journal_paper_doi 10.1021/ic020476e
_journal_volume 41
_journal_year 2002
_chemical_formula_sum 'C19 H26 Br N4 O7 Re'
_chemical_formula_weight 688.55
_chemical_name_systematic
;
  ?
;
_space_group_IT_number 14
_symmetry_cell_setting monoclinic
_symmetry_space_group_name_Hall '-P 2ybc'
_symmetry_space_group_name_H-M 'P 1 21/c 1'
_atom_sites_solution_hydrogens geom
_atom_sites_solution_primary direct
_atom_sites_solution_secondary difmap
_audit_creation_method SHELXL-97
_cell_angle_alpha 90.00
_cell_angle_beta 99.868(1)
_cell_angle_gamma 90.00
_cell_formula_units_Z 8
_cell_length_a 10.2816(4)
_cell_length_b 30.3860(12)
_cell_length_c 14.5810(6)
_cell_measurement_temperature 293(2)
_cell_volume 4488.0(3)
_computing_structure_refinement 'SHELXL-97 (Sheldrick, 1997)'
_computing_structure_solution 'SHELXS-97 (Sheldrick, 1990)'
_diffrn_ambient_temperature 293(2)
_diffrn_measured_fraction_theta_full 0.942
_diffrn_measured_fraction_theta_max 0.942
_diffrn_radiation_monochromator graphite
_diffrn_radiation_source 'fine-focus sealed tube'
_diffrn_radiation_type MoK\a
_diffrn_radiation_wavelength 0.71073
_diffrn_reflns_av_R_equivalents 0.0650
_diffrn_reflns_av_sigmaI/netI 0.0674
_diffrn_reflns_limit_h_max 15
_diffrn_reflns_limit_h_min -15
_diffrn_reflns_limit_k_max 43
_diffrn_reflns_limit_k_min -45
_diffrn_reflns_limit_l_max 21
_diffrn_reflns_limit_l_min -21
_diffrn_reflns_number 60112
_diffrn_reflns_theta_full 33.01
_diffrn_reflns_theta_max 33.01
_diffrn_reflns_theta_min 1.34
_exptl_absorpt_coefficient_mu 7.244
_exptl_crystal_density_diffrn 2.038
_exptl_crystal_density_method 'not measured'
_exptl_crystal_F_000 2672
_refine_diff_density_max 2.035
_refine_diff_density_min -2.169
_refine_diff_density_rms 0.239
_refine_ls_extinction_method none
_refine_ls_goodness_of_fit_ref 1.028
_refine_ls_hydrogen_treatment mixed
_refine_ls_matrix_type full
_refine_ls_number_parameters 585
_refine_ls_number_reflns 15969
_refine_ls_number_restraints 0
_refine_ls_restrained_S_all 1.028
_refine_ls_R_factor_all 0.0729
_refine_ls_R_factor_gt 0.0467
_refine_ls_shift/su_max 0.003
_refine_ls_shift/su_mean 0.001
_refine_ls_structure_factor_coef Fsqd
_refine_ls_weighting_details 'calc w=1/[\s^2^(Fo^2^)+(0.0399P)^2^+19.8582P] where P=(Fo^2^+2Fc^2^)/3'
_refine_ls_weighting_scheme calc
_refine_ls_wR_factor_gt 0.0955
_refine_ls_wR_factor_ref 0.1098
_reflns_number_gt 11947
_reflns_number_total 15969
_reflns_threshold_expression >2sigma(I)
_cod_data_source_file ic020476e_5.cif
_cod_data_source_block p21-c(compound7).
_cod_depositor_comments
;
The following automatic conversions were performed:

'_symmetry_cell_setting' value 'Monoclinic' changed to 'monoclinic'
according to the built-in table from CIF Core dictionary named
'cif_core.dic' version 2.4.1 from 2010-06-29.

Automatic conversion script
Id: cif_fix_values 1646 2011-03-28 12:23:43Z adriana 
;
_cod_database_code 4318927

loop_
_symmetry_equiv_pos_as_xyz
'x, y, z'
'-x, y+1/2, -z+1/2'
'-x, -y, -z'
'x, -y-1/2, z-1/2'

loop_
_atom_site_label
_atom_site_type_symbol
_atom_site_fract_x
_atom_site_fract_y
_atom_site_fract_z
_atom_site_U_iso_or_equiv
_atom_site_adp_type
_atom_site_occupancy
_atom_site_symmetry_multiplicity
_atom_site_calc_flag
_atom_site_refinement_flags
_atom_site_disorder_assembly
_atom_site_disorder_group
Re1 Re 1.01535(2) 0.346894(7) 0.422756(14) 0.01497(5) Uani 1 1 d . . .
Re2 Re 0.34485(2) 0.187848(7) 0.359328(14) 0.01568(5) Uani 1 1 d . . .
Br1 Br 0.44587(6) 0.43750(2) 0.39183(5) 0.03080(14) Uani 1 1 d . . .
Br2 Br 0.26760(7) 0.51507(2) 0.05788(7) 0.0456(2) Uani 1 1 d . . .
C1 C 0.9658(6) 0.2944(2) 0.3524(4) 0.0213(11) Uani 1 1 d . . .
C2 C 1.1963(5) 0.33038(18) 0.4284(4) 0.0190(10) Uani 1 1 d . . .
C3 C 1.0152(5) 0.31254(18) 0.5330(4) 0.0190(10) Uani 1 1 d . . .
C4 C 0.7746(5) 0.3787(2) 0.2916(4) 0.0222(11) Uani 1 1 d . . .
H4A H 0.6956 0.3963 0.2742 0.027 Uiso 1 1 calc R . .
H4B H 0.7573 0.3495 0.2653 0.027 Uiso 1 1 calc R . .
C5 C 0.8870(6) 0.3992(2) 0.2541(4) 0.0235(12) Uani 1 1 d . . .
C6 C 0.8710(6) 0.4250(2) 0.1745(4) 0.0303(14) Uani 1 1 d . . .
H6 H 0.7868 0.4307 0.1419 0.036 Uiso 1 1 calc R . .
C7 C 0.9795(7) 0.4421(2) 0.1437(5) 0.0332(15) Uani 1 1 d . . .
H7 H 0.9698 0.4593 0.0903 0.040 Uiso 1 1 calc R . .
C8 C 1.1037(6) 0.4331(2) 0.1941(5) 0.0298(13) Uani 1 1 d . . .
H8 H 1.1787 0.4446 0.1752 0.036 Uiso 1 1 calc R . .
C9 C 1.1146(6) 0.4071(2) 0.2721(4) 0.0239(12) Uani 1 1 d . . .
H9 H 1.1982 0.4013 0.3056 0.029 Uiso 1 1 calc R . .
C10 C 0.8062(5) 0.42211(18) 0.4336(4) 0.0205(11) Uani 1 1 d . . .
H10A H 0.8014 0.4432 0.3831 0.025 Uiso 1 1 calc R . .
H10B H 0.7286 0.4259 0.4624 0.025 Uiso 1 1 calc R . .
C11 C 0.9274(5) 0.43034(17) 0.5036(4) 0.0193(11) Uani 1 1 d . . .
C12 C 1.0750(6) 0.4573(2) 0.6167(5) 0.0286(13) Uani 1 1 d . . .
H12 H 1.1158 0.4744 0.6663 0.034 Uiso 1 1 calc R . .
C13 C 1.1297(6) 0.42316(19) 0.5753(4) 0.0233(12) Uani 1 1 d . . .
H13 H 1.2155 0.4127 0.5926 0.028 Uiso 1 1 calc R . .
C14 C 0.8495(7) 0.4921(2) 0.5930(5) 0.0307(14) Uani 1 1 d . . .
H14A H 0.7670 0.4879 0.5520 0.046 Uiso 1 1 calc R . .
H14B H 0.8800 0.5216 0.5868 0.046 Uiso 1 1 calc R . .
H14C H 0.8377 0.4871 0.6561 0.046 Uiso 1 1 calc R . .
C15 C 0.7076(5) 0.34765(19) 0.4283(4) 0.0188(10) Uani 1 1 d . . .
H15A H 0.7058 0.3192 0.3981 0.023 Uiso 1 1 calc R . .
H15B H 0.6215 0.3611 0.4098 0.023 Uiso 1 1 calc R . .
C16 C 0.7326(5) 0.34102(18) 0.5328(4) 0.0185(10) Uani 1 1 d . . .
C17 C 0.7085(6) 0.28990(19) 0.6521(4) 0.0202(11) Uani 1 1 d . . .
H17A H 0.6656 0.3117 0.6852 0.024 Uiso 1 1 calc R . .
H17B H 0.8012 0.2886 0.6797 0.024 Uiso 1 1 calc R . .
C18 C 0.6442(6) 0.24541(19) 0.6565(4) 0.0226(11) Uani 1 1 d . . .
H18A H 0.5509 0.2480 0.6349 0.034 Uiso 1 1 calc R . .
H18B H 0.6596 0.2350 0.7196 0.034 Uiso 1 1 calc R . .
H18C H 0.6811 0.2250 0.6179 0.034 Uiso 1 1 calc R . .
C19 C 0.3099(5) 0.21410(19) 0.4730(4) 0.0211(11) Uani 1 1 d . . .
C20 C 0.2515(6) 0.23561(18) 0.2928(4) 0.0192(10) Uani 1 1 d . . .
C21 C 0.4995(5) 0.22398(18) 0.3713(4) 0.0178(10) Uani 1 1 d . . .
C22 C 0.3312(5) 0.1045(2) 0.4696(4) 0.0243(12) Uani 1 1 d . . .
H22A H 0.3275 0.1212 0.5257 0.029 Uiso 1 1 calc R . .
H22B H 0.3536 0.0743 0.4873 0.029 Uiso 1 1 calc R . .
C23 C 0.1989(6) 0.1059(2) 0.4065(4) 0.0232(12) Uani 1 1 d . . .
C24 C 0.1033(6) 0.0742(2) 0.4065(4) 0.0286(14) Uani 1 1 d . . .
H24 H 0.1192 0.0499 0.4455 0.034 Uiso 1 1 calc R . .
C25 C -0.0174(6) 0.0789(2) 0.3477(4) 0.0293(14) Uani 1 1 d . . .
H25 H -0.0836 0.0580 0.3472 0.035 Uiso 1 1 calc R . .
C26 C -0.0376(6) 0.1154(2) 0.2896(4) 0.0262(13) Uani 1 1 d . . .
H26 H -0.1172 0.1193 0.2493 0.031 Uiso 1 1 calc R . .
C27 C 0.0618(5) 0.1455(2) 0.2928(4) 0.0215(11) Uani 1 1 d . . .
H27 H 0.0473 0.1698 0.2535 0.026 Uiso 1 1 calc R . .
C28 C 0.4572(6) 0.09155(18) 0.3445(4) 0.0221(11) Uani 1 1 d . . .
H28A H 0.5449 0.0790 0.3601 0.027 Uiso 1 1 calc R . .
H28B H 0.3935 0.0678 0.3404 0.027 Uiso 1 1 calc R . .
C29 C 0.4435(5) 0.11454(18) 0.2537(4) 0.0188(10) Uani 1 1 d . . .
C30 C 0.4436(5) 0.13071(19) 0.1063(4) 0.0211(11) Uani 1 1 d . . .
H30 H 0.4558 0.1290 0.0446 0.025 Uiso 1 1 calc R . .
C31 C 0.3877(5) 0.16423(18) 0.1467(4) 0.0179(10) Uani 1 1 d . . .
H31 H 0.3547 0.1901 0.1173 0.021 Uiso 1 1 calc R . .
C32 C 0.5499(9) 0.0587(2) 0.1633(6) 0.051(2) Uani 1 1 d . . .
H32A H 0.5351 0.0379 0.2099 0.077 Uiso 1 1 calc R . .
H32B H 0.6427 0.0648 0.1697 0.077 Uiso 1 1 calc R . .
H32C H 0.5185 0.0468 0.1026 0.077 Uiso 1 1 calc R . .
C33 C 0.5566(5) 0.12792(19) 0.4907(4) 0.0226(12) Uani 1 1 d . . .
H33A H 0.5798 0.0992 0.5179 0.027 Uiso 1 1 calc R . .
H33B H 0.5384 0.1472 0.5401 0.027 Uiso 1 1 calc R . .
C34 C 0.6730(6) 0.14595(18) 0.4524(4) 0.0236(12) Uani 1 1 d . . .
C35 C 0.8866(6) 0.1763(3) 0.4997(5) 0.0350(16) Uani 1 1 d . . .
H35A H 0.8675 0.2039 0.4667 0.042 Uiso 1 1 calc R . .
H35B H 0.9234 0.1561 0.4594 0.042 Uiso 1 1 calc R . .
C36 C 0.9826(6) 0.1837(2) 0.5857(5) 0.0335(15) Uani 1 1 d . . .
H36A H 0.9446 0.2030 0.6262 0.050 Uiso 1 1 calc R . .
H36B H 1.0609 0.1969 0.5705 0.050 Uiso 1 1 calc R . .
H36C H 1.0046 0.1561 0.6165 0.050 Uiso 1 1 calc R . .
C37 C 0.2795(13) 1.0046(4) 0.3090(8) 0.089(4) Uani 1 1 d . . .
H37A H 0.2828 0.9790 0.3479 0.133 Uiso 1 1 calc R . .
H37B H 0.1896 1.0141 0.2920 0.133 Uiso 1 1 calc R . .
H37C H 0.3311 1.0277 0.3422 0.133 Uiso 1 1 calc R . .
C38 C 0.4562(8) 0.1250(4) 0.6882(6) 0.084(5) Uani 1 1 d . . .
H38A H 0.5118 0.1347 0.6456 0.126 Uiso 1 1 calc R . .
H38B H 0.3891 0.1058 0.6565 0.126 Uiso 1 1 calc R . .
H38C H 0.5084 0.1095 0.7390 0.126 Uiso 1 1 calc R . .
O1 O 0.9342(4) 0.26154(15) 0.3152(3) 0.0303(10) Uani 1 1 d . . .
O2 O 1.3040(4) 0.31952(13) 0.4299(3) 0.0230(8) Uani 1 1 d . . .
O3 O 1.0200(4) 0.29161(14) 0.5999(3) 0.0266(9) Uani 1 1 d . . .
O4 O 0.7789(4) 0.36796(14) 0.5895(3) 0.0247(9) Uani 1 1 d . . .
O5 O 0.6932(4) 0.30096(13) 0.5535(3) 0.0197(8) Uani 1 1 d . . .
O6 O 0.2890(4) 0.23062(15) 0.5395(3) 0.0272(9) Uani 1 1 d . . .
O7 O 0.1977(5) 0.26453(14) 0.2511(3) 0.0289(10) Uani 1 1 d . . .
O8 O 0.5921(4) 0.24590(14) 0.3795(3) 0.0271(9) Uani 1 1 d . . .
O9 O 0.6836(4) 0.14831(14) 0.3717(3) 0.0267(9) Uani 1 1 d . . .
O10 O 0.7667(4) 0.15811(14) 0.5231(3) 0.0231(8) Uani 1 1 d . . .
O11 O 0.5022(16) 0.9504(5) 0.3085(10) 0.179(6) Uani 1 1 d . . .
O12 O 0.4340(8) 0.9773(3) 0.4064(7) 0.095(3) Uani 1 1 d . . .
O13 O 0.3356(7) 0.9932(3) 0.2203(6) 0.084(2) Uani 1 1 d . . .
H13A H 0.4153 0.9980 0.2294 0.127 Uiso 1 1 calc R . .
O14 O 0.4009(9) 0.1590(3) 0.7201(6) 0.101(3) Uani 1 1 d . . .
H14 H 0.3206 0.1573 0.7047 0.152 Uiso 1 1 calc R . .
N1 N 0.8088(4) 0.37569(14) 0.3955(3) 0.0170(9) Uani 1 1 d . . .
N2 N 1.0083(4) 0.38968(15) 0.3021(3) 0.0191(9) Uani 1 1 d . . .
N3 N 1.0369(4) 0.40660(15) 0.5037(3) 0.0196(9) Uani 1 1 d . . .
N4 N 0.9458(5) 0.46136(16) 0.5692(4) 0.0236(10) Uani 1 1 d . . .
N5 N 0.4345(4) 0.12352(15) 0.4198(3) 0.0200(9) Uani 1 1 d . . .
N6 N 0.1801(5) 0.14219(16) 0.3498(3) 0.0204(9) Uani 1 1 d . . .
N7 N 0.3877(4) 0.15360(15) 0.2392(3) 0.0168(8) Uani 1 1 d . . .
N8 N 0.4791(5) 0.09955(16) 0.1752(4) 0.0224(10) Uani 1 1 d . . .

loop_
_atom_site_aniso_label
_atom_site_aniso_U_11
_atom_site_aniso_U_22
_atom_site_aniso_U_33
_atom_site_aniso_U_23
_atom_site_aniso_U_13
_atom_site_aniso_U_12
Re1 0.01486(9) 0.01227(9) 0.01602(9) -0.00047(7) -0.00234(7) 0.00034(7)
Re2 0.01664(9) 0.01392(10) 0.01580(9) 0.00259(7) 0.00085(7) 0.00038(7)
Br1 0.0200(3) 0.0253(3) 0.0445(4) 0.0066(3) -0.0017(3) -0.0005(2)
Br2 0.0233(3) 0.0225(3) 0.0924(6) -0.0140(4) 0.0136(3) -0.0042(2)
C1 0.022(3) 0.022(3) 0.019(3) -0.002(2) 0.002(2) 0.002(2)
C2 0.023(3) 0.016(3) 0.016(2) -0.001(2) -0.001(2) -0.002(2)
C3 0.019(2) 0.016(2) 0.021(2) -0.004(2) -0.001(2) 0.0015(19)
C4 0.017(2) 0.028(3) 0.019(2) 0.005(2) -0.005(2) -0.003(2)
C5 0.024(3) 0.025(3) 0.020(3) 0.004(2) -0.002(2) -0.002(2)
C6 0.030(3) 0.035(4) 0.023(3) 0.011(3) -0.005(2) -0.006(3)
C7 0.040(4) 0.034(4) 0.024(3) 0.012(3) 0.000(3) -0.006(3)
C8 0.027(3) 0.030(3) 0.032(3) 0.004(3) 0.003(3) -0.006(3)
C9 0.020(3) 0.028(3) 0.024(3) -0.002(2) 0.003(2) -0.003(2)
C10 0.014(2) 0.015(2) 0.032(3) 0.008(2) 0.002(2) 0.0032(19)
C11 0.019(2) 0.009(2) 0.029(3) 0.003(2) 0.001(2) -0.0021(18)
C12 0.032(3) 0.021(3) 0.032(3) -0.004(2) 0.003(3) -0.005(2)
C13 0.021(3) 0.019(3) 0.025(3) -0.004(2) -0.007(2) -0.003(2)
C14 0.037(3) 0.014(3) 0.044(4) -0.002(3) 0.019(3) 0.000(2)
C15 0.016(2) 0.020(3) 0.019(2) -0.001(2) -0.0006(19) -0.003(2)
C16 0.017(2) 0.016(3) 0.022(3) 0.000(2) 0.001(2) -0.0017(19)
C17 0.024(3) 0.020(3) 0.016(2) 0.002(2) 0.003(2) -0.001(2)
C18 0.025(3) 0.020(3) 0.023(3) 0.005(2) 0.006(2) 0.002(2)
C19 0.019(2) 0.021(3) 0.023(3) 0.004(2) 0.001(2) -0.002(2)
C20 0.025(3) 0.018(3) 0.014(2) -0.0005(19) 0.002(2) 0.001(2)
C21 0.026(3) 0.013(2) 0.015(2) -0.0010(19) 0.004(2) -0.001(2)
C22 0.019(3) 0.024(3) 0.027(3) 0.012(2) -0.005(2) -0.007(2)
C23 0.023(3) 0.029(3) 0.016(2) 0.005(2) -0.002(2) -0.005(2)
C24 0.023(3) 0.036(4) 0.024(3) 0.012(3) -0.002(2) -0.009(3)
C25 0.019(3) 0.039(4) 0.029(3) 0.004(3) 0.000(2) -0.012(2)
C26 0.018(3) 0.040(4) 0.019(3) 0.000(2) -0.001(2) -0.004(2)
C27 0.015(2) 0.033(3) 0.015(2) 0.004(2) 0.0000(19) 0.004(2)
C28 0.020(3) 0.010(2) 0.033(3) 0.002(2) -0.004(2) 0.0009(19)
C29 0.014(2) 0.014(2) 0.025(3) -0.002(2) -0.004(2) -0.0003(18)
C30 0.017(2) 0.024(3) 0.021(3) -0.003(2) 0.000(2) 0.000(2)
C31 0.017(2) 0.017(3) 0.019(2) -0.002(2) 0.0011(19) -0.0021(19)
C32 0.080(6) 0.028(4) 0.040(4) -0.011(3) -0.004(4) 0.034(4)
C33 0.018(2) 0.018(3) 0.027(3) 0.008(2) -0.007(2) -0.002(2)
C34 0.022(3) 0.015(3) 0.031(3) 0.002(2) -0.004(2) 0.000(2)
C35 0.022(3) 0.048(4) 0.035(4) -0.010(3) 0.005(3) -0.013(3)
C36 0.020(3) 0.037(4) 0.041(4) -0.004(3) -0.003(3) -0.012(3)
C37 0.109(10) 0.083(9) 0.078(8) 0.008(7) 0.021(7) -0.023(8)
C38 0.038(4) 0.158(11) 0.047(5) -0.066(6) -0.019(4) 0.057(6)
O1 0.031(2) 0.028(2) 0.031(2) -0.0089(19) 0.0014(18) -0.0076(19)
O2 0.0189(19) 0.021(2) 0.027(2) -0.0039(16) 0.0001(16) 0.0031(15)
O3 0.034(2) 0.023(2) 0.022(2) 0.0035(17) 0.0036(17) 0.0083(18)
O4 0.027(2) 0.021(2) 0.025(2) -0.0022(16) -0.0002(17) -0.0069(16)
O5 0.0238(19) 0.0179(19) 0.0163(18) 0.0024(15) 0.0006(15) -0.0004(15)
O6 0.031(2) 0.031(2) 0.020(2) -0.0002(17) 0.0068(17) -0.0024(18)
O7 0.039(2) 0.019(2) 0.026(2) -0.0012(17) -0.0047(18) 0.0058(18)
O8 0.032(2) 0.021(2) 0.029(2) -0.0031(17) 0.0075(18) -0.0085(17)
O9 0.023(2) 0.028(2) 0.027(2) 0.0006(18) -0.0027(17) -0.0020(17)
O10 0.0151(17) 0.026(2) 0.027(2) -0.0026(17) 0.0007(15) -0.0057(15)
O11 0.218(15) 0.139(11) 0.178(13) 0.014(10) 0.025(11) 0.019(11)
O12 0.084(6) 0.091(7) 0.113(7) -0.005(5) 0.023(5) -0.001(5)
O13 0.062(5) 0.093(6) 0.102(6) -0.019(5) 0.025(4) -0.012(5)
O14 0.085(6) 0.126(8) 0.084(6) 0.032(6) -0.013(5) -0.031(6)
N1 0.0147(19) 0.013(2) 0.022(2) 0.0036(17) -0.0018(17) -0.0026(16)
N2 0.020(2) 0.017(2) 0.020(2) 0.0012(17) -0.0003(17) -0.0026(17)
N3 0.017(2) 0.015(2) 0.025(2) -0.0007(18) -0.0014(18) -0.0024(17)
N4 0.025(2) 0.014(2) 0.033(3) -0.003(2) 0.008(2) -0.0005(18)
N5 0.018(2) 0.015(2) 0.024(2) 0.0032(18) -0.0027(18) -0.0050(17)
N6 0.019(2) 0.022(2) 0.019(2) 0.0014(18) 0.0019(18) -0.0023(18)
N7 0.016(2) 0.014(2) 0.020(2) -0.0002(17) 0.0020(17) 0.0010(16)
N8 0.022(2) 0.013(2) 0.031(3) -0.0054(19) 0.0000(19) 0.0053(17)

loop_
_atom_type_symbol
_atom_type_description
_atom_type_scat_dispersion_real
_atom_type_scat_dispersion_imag
_atom_type_scat_source
C C 0.0033 0.0016 'International Tables Vol C Tables 4.2.6.8 and 6.1.1.4'
H H 0.0000 0.0000 'International Tables Vol C Tables 4.2.6.8 and 6.1.1.4'
N N 0.0061 0.0033 'International Tables Vol C Tables 4.2.6.8 and 6.1.1.4'
O O 0.0106 0.0060 'International Tables Vol C Tables 4.2.6.8 and 6.1.1.4'
Re Re -1.0185 7.2310 'International Tables Vol C Tables 4.2.6.8 and 6.1.1.4'
Br Br -0.2901 2.4595 'International Tables Vol C Tables 4.2.6.8 and 6.1.1.4'

loop_
_geom_angle_atom_site_label_1
_geom_angle_atom_site_label_2
_geom_angle_atom_site_label_3
_geom_angle
_geom_angle_site_symmetry_1
_geom_angle_site_symmetry_3
_geom_angle_publ_flag
C2 Re1 C3 87.8(2) . . ?
C2 Re1 C1 88.4(2) . . ?
C3 Re1 C1 87.6(2) . . ?
C2 Re1 N3 100.9(2) . . ?
C3 Re1 N3 90.8(2) . . ?
C1 Re1 N3 170.5(2) . . ?
C2 Re1 N2 95.1(2) . . ?
C3 Re1 N2 175.9(2) . . ?
C1 Re1 N2 95.5(2) . . ?
N3 Re1 N2 85.74(18) . . ?
C2 Re1 N1 169.2(2) . . ?
C3 Re1 N1 102.8(2) . . ?
C1 Re1 N1 94.1(2) . . ?
N3 Re1 N1 77.08(16) . . ?
N2 Re1 N1 74.20(17) . . ?
C20 Re2 C21 87.0(2) . . ?
C20 Re2 C19 88.3(2) . . ?
C21 Re2 C19 87.6(2) . . ?
C20 Re2 N7 96.3(2) . . ?
C21 Re2 N7 94.0(2) . . ?
C19 Re2 N7 175.2(2) . . ?
C20 Re2 N6 97.7(2) . . ?
C21 Re2 N6 175.2(2) . . ?
C19 Re2 N6 93.5(2) . . ?
N7 Re2 N6 84.55(17) . . ?
C20 Re2 N5 170.1(2) . . ?
C21 Re2 N5 100.5(2) . . ?
C19 Re2 N5 98.4(2) . . ?
N7 Re2 N5 76.92(17) . . ?
N6 Re2 N5 74.69(17) . . ?
O1 C1 Re1 175.6(5) . . ?
O2 C2 Re1 178.0(5) . . ?
O3 C3 Re1 177.5(5) . . ?
N1 C4 C5 109.4(4) . . ?
N2 C5 C6 121.4(6) . . ?
N2 C5 C4 115.0(5) . . ?
C6 C5 C4 123.6(5) . . ?
C7 C6 C5 120.1(6) . . ?
C6 C7 C8 118.6(6) . . ?
C9 C8 C7 119.2(6) . . ?
N2 C9 C8 122.5(5) . . ?
C11 C10 N1 110.0(4) . . ?
N4 C11 N3 111.4(5) . . ?
N4 C11 C10 127.5(5) . . ?
N3 C11 C10 121.0(5) . . ?
C13 C12 N4 106.0(5) . . ?
C12 C13 N3 109.1(5) . . ?
N1 C15 C16 113.1(4) . . ?
O4 C16 O5 124.4(5) . . ?
O4 C16 C15 125.5(5) . . ?
O5 C16 C15 110.1(4) . . ?
O5 C17 C18 105.9(4) . . ?
O6 C19 Re2 178.4(5) . . ?
O7 C20 Re2 178.2(5) . . ?
O8 C21 Re2 179.2(5) . . ?
N5 C22 C23 109.4(4) . . ?
N6 C23 C24 122.4(5) . . ?
N6 C23 C22 114.3(5) . . ?
C24 C23 C22 123.3(5) . . ?
C23 C24 C25 119.3(6) . . ?
C24 C25 C26 118.9(6) . . ?
C27 C26 C25 118.8(5) . . ?
N6 C27 C26 123.9(5) . . ?
C29 C28 N5 110.0(4) . . ?
N7 C29 N8 110.1(5) . . ?
N7 C29 C28 122.6(5) . . ?
N8 C29 C28 127.2(5) . . ?
C31 C30 N8 106.1(5) . . ?
C30 C31 N7 108.6(5) . . ?
N5 C33 C34 113.8(5) . . ?
O9 C34 O10 124.3(6) . . ?
O9 C34 C33 126.5(5) . . ?
O10 C34 C33 109.2(5) . . ?
O10 C35 C36 109.4(6) . . ?
C16 O5 C17 116.6(4) . . ?
C34 O10 C35 117.2(5) . . ?
C15 N1 C4 107.7(4) . . ?
C15 N1 C10 110.9(4) . . ?
C4 N1 C10 107.4(4) . . ?
C15 N1 Re1 114.1(3) . . ?
C4 N1 Re1 104.5(3) . . ?
C10 N1 Re1 111.7(3) . . ?
C9 N2 C5 118.2(5) . . ?
C9 N2 Re1 125.3(4) . . ?
C5 N2 Re1 116.5(4) . . ?
C11 N3 C13 106.0(5) . . ?
C11 N3 Re1 116.5(3) . . ?
C13 N3 Re1 135.4(4) . . ?
C11 N4 C12 107.5(5) . . ?
C11 N4 C14 127.6(5) . . ?
C12 N4 C14 124.8(5) . . ?
C33 N5 C22 106.3(4) . . ?
C33 N5 C28 110.1(4) . . ?
C22 N5 C28 108.2(4) . . ?
C33 N5 Re2 115.4(3) . . ?
C22 N5 Re2 104.2(3) . . ?
C28 N5 Re2 111.9(3) . . ?
C27 N6 C23 116.7(5) . . ?
C27 N6 Re2 126.8(4) . . ?
C23 N6 Re2 116.5(4) . . ?
C29 N7 C31 107.0(5) . . ?
C29 N7 Re2 116.7(4) . . ?
C31 N7 Re2 135.6(4) . . ?
C29 N8 C30 108.1(5) . . ?
C29 N8 C32 127.2(5) . . ?
C30 N8 C32 124.6(5) . . ?

loop_
_geom_bond_atom_site_label_1
_geom_bond_atom_site_label_2
_geom_bond_distance
_geom_bond_site_symmetry_2
_geom_bond_publ_flag
Re1 C2 1.915(6) . ?
Re1 C3 1.917(6) . ?
Re1 C1 1.918(6) . ?
Re1 N3 2.155(5) . ?
Re1 N2 2.179(5) . ?
Re1 N1 2.268(4) . ?
Re2 C20 1.910(6) . ?
Re2 C21 1.916(5) . ?
Re2 C19 1.928(6) . ?
Re2 N7 2.147(4) . ?
Re2 N6 2.175(5) . ?
Re2 N5 2.273(5) . ?
C1 O1 1.155(7) . ?
C2 O2 1.152(7) . ?
C3 O3 1.158(7) . ?
C4 N1 1.498(7) . ?
C4 C5 1.497(8) . ?
C5 N2 1.353(7) . ?
C5 C6 1.386(8) . ?
C6 C7 1.373(9) . ?
C7 C8 1.387(9) . ?
C8 C9 1.374(9) . ?
C9 N2 1.353(7) . ?
C10 C11 1.491(8) . ?
C10 N1 1.518(7) . ?
C11 N4 1.333(7) . ?
C11 N3 1.337(7) . ?
C12 C13 1.369(9) . ?
C12 N4 1.394(8) . ?
C13 N3 1.384(7) . ?
C14 N4 1.445(8) . ?
C15 N1 1.486(7) . ?
C15 C16 1.514(8) . ?
C16 O4 1.203(7) . ?
C16 O5 1.334(6) . ?
C17 O5 1.458(6) . ?
C17 C18 1.511(8) . ?
C19 O6 1.144(7) . ?
C20 O7 1.154(7) . ?
C21 O8 1.151(6) . ?
C22 N5 1.501(7) . ?
C22 C23 1.506(8) . ?
C23 N6 1.372(7) . ?
C23 C24 1.377(8) . ?
C24 C25 1.390(8) . ?
C25 C26 1.389(9) . ?
C26 C27 1.367(8) . ?
C27 N6 1.354(7) . ?
C28 C29 1.483(8) . ?
C28 N5 1.513(8) . ?
C29 N7 1.320(7) . ?
C29 N8 1.339(7) . ?
C30 C31 1.353(8) . ?
C30 N8 1.384(7) . ?
C31 N7 1.386(7) . ?
C32 N8 1.463(8) . ?
C33 N5 1.490(7) . ?
C33 C34 1.507(8) . ?
C34 O9 1.203(7) . ?
C34 O10 1.336(7) . ?
C35 O10 1.444(7) . ?
C35 C36 1.474(9) . ?
C37 O13 1.543(14) . ?
C38 O14 1.302(12) . ?
